data_4341248
loop_
_publ_author_name
'Kuhn, Paul-Steffen'
'B\"uchel, Gabriel E'
'Jovanovi\'c, Katarina K'
'Filipovi\'c, Lana'
'Radulovi\'c, Sini\<sa'
'Rapta, Peter'
'Arion, Vladimir B.'

_publ_section_title
;
 Osmium(III) Analogues of KP1019: Electrochemical and Chemical Synthesis,
 Spectroscopic Characterization, X-ray Crystallography, Hydrolytic
 Stability, and Antiproliferative Activity.
;
_journal_issue 20
_journal_name_full 'Inorganic chemistry'
_journal_page_first 11130
_journal_page_last 11139
_journal_paper_doi 10.1021/ic501710k
_journal_volume 53
_journal_year 2014
_chemical_formula_moiety 'C14 H12 Cl4 N4 Os, C7 H7 N2'
_chemical_formula_sum 'C21 H19 Cl4 N6 Os'
_chemical_formula_weight 687.42
_chemical_name_systematic
; 
Indazolium trans-tetrachlorido-bis(2H-indazole)osmate(III)] 
;
_space_group_IT_number 2
_symmetry_cell_setting triclinic
_symmetry_space_group_name_Hall '-P 1'
_symmetry_space_group_name_H-M 'P -1'
_atom_sites_solution_hydrogens geom
_atom_sites_solution_primary direct
_atom_sites_solution_secondary difmap
_audit_creation_method SHELXL-97
_cell_angle_alpha 106.8810(10)
_cell_angle_beta 102.9590(10)
_cell_angle_gamma 96.2420(10)
_cell_formula_units_Z 2
_cell_length_a 9.4631(3)
_cell_length_b 11.0678(4)
_cell_length_c 13.6308(5)
_cell_measurement_reflns_used 9907
_cell_measurement_temperature 100(2)
_cell_measurement_theta_max 25.39
_cell_measurement_theta_min 2.69
_cell_volume 1307.98(8)
_computing_cell_refinement 'Bruker SAINT'
_computing_data_collection 'Bruker APEX2'
_computing_data_reduction 'Bruker SAINT'
_computing_molecular_graphics 'Bruker SHELXTL'
_computing_publication_material 'Bruker SHELXTL'
_computing_structure_refinement 'SHELXL-97 (Sheldrick, 2008)'
_computing_structure_solution 'SHELXS-97 (Sheldrick, 2008)'
_diffrn_ambient_temperature 100(2)
_diffrn_measured_fraction_theta_full 0.993
_diffrn_measured_fraction_theta_max 0.993
_diffrn_measurement_device_type 'Bruker D8 VENTURE'
_diffrn_measurement_method '\f and \w scans'
_diffrn_radiation_monochromator graphite
_diffrn_radiation_source 'fine-focus sealed tube'
_diffrn_radiation_type MoK\a
_diffrn_radiation_wavelength 0.71073
_diffrn_reflns_av_R_equivalents 0.0220
_diffrn_reflns_av_sigmaI/netI 0.0206
_diffrn_reflns_limit_h_max 11
_diffrn_reflns_limit_h_min -11
_diffrn_reflns_limit_k_max 13
_diffrn_reflns_limit_k_min -13
_diffrn_reflns_limit_l_max 16
_diffrn_reflns_limit_l_min -16
_diffrn_reflns_number 18202
_diffrn_reflns_theta_full 25.34
_diffrn_reflns_theta_max 25.34
_diffrn_reflns_theta_min 2.25
_exptl_absorpt_coefficient_mu 5.303
_exptl_absorpt_correction_T_max 0.9247
_exptl_absorpt_correction_T_min 0.5686
_exptl_absorpt_correction_type numerical
_exptl_absorpt_process_details SADABS
_exptl_crystal_colour orange
_exptl_crystal_density_diffrn 1.745
_exptl_crystal_density_method 'not measured'
_exptl_crystal_description plate
_exptl_crystal_F_000 662
_exptl_crystal_size_max 0.12
_exptl_crystal_size_mid 0.10
_exptl_crystal_size_min 0.02
_refine_diff_density_max 0.934
_refine_diff_density_min -0.710
_refine_diff_density_rms 0.080
_refine_ls_extinction_method none
_refine_ls_goodness_of_fit_ref 1.010
_refine_ls_hydrogen_treatment constr
_refine_ls_matrix_type full
_refine_ls_number_parameters 289
_refine_ls_number_reflns 4765
_refine_ls_number_restraints 0
_refine_ls_restrained_S_all 1.010
_refine_ls_R_factor_all 0.0191
_refine_ls_R_factor_gt 0.0172
_refine_ls_shift/su_max 0.004
_refine_ls_shift/su_mean 0.000
_refine_ls_structure_factor_coef Fsqd
_refine_ls_weighting_details 'calc w=1/[\s^2^(Fo^2^)+(0.0211P)^2^+1.1954P] where P=(Fo^2^+2Fc^2^)/3'
_refine_ls_weighting_scheme calc
_refine_ls_wR_factor_gt 0.0403
_refine_ls_wR_factor_ref 0.0410
_reflns_number_gt 4494
_reflns_number_total 4765
_reflns_threshold_expression >2sigma(I)
_cod_data_source_file ic501710k_si_002.cif
_cod_data_source_block paku470s
_cod_depositor_comments 'Adding full bibliography for 4341247--4341249.cif.'
_cod_original_sg_symbol_H-M P-1
_cod_database_code 4341248

loop_
_symmetry_equiv_pos_as_xyz
'x, y, z'
'-x, -y, -z'

loop_
_atom_site_label
_atom_site_type_symbol
_atom_site_fract_x
_atom_site_fract_y
_atom_site_fract_z
_atom_site_U_iso_or_equiv
_atom_site_adp_type
_atom_site_occupancy
_atom_site_symmetry_multiplicity
_atom_site_calc_flag
_atom_site_refinement_flags
Os1 Os 0.046245(10) 0.066577(10) 0.770898(7) 0.01561(4) Uani 1 1 d .
Cl4 Cl -0.11472(6) -0.05905(6) 0.60099(5) 0.01865(13) Uani 1 1 d .
Cl1 Cl 0.08405(7) 0.24497(6) 0.71003(5) 0.02326(14) Uani 1 1 d .
Cl2 Cl 0.20331(7) 0.18590(7) 0.94151(5) 0.02622(15) Uani 1 1 d .
Cl3 Cl 0.00823(7) -0.11561(6) 0.82991(5) 0.02030(13) Uani 1 1 d .
N1 N 0.2201(2) 0.0039(2) 0.71432(17) 0.0174(4) Uani 1 1 d .
N2 N 0.2307(2) 0.0046(2) 0.61681(17) 0.0189(5) Uani 1 1 d .
H2 H 0.1664 0.0313 0.5743 0.023 Uiso 1 1 calc R
C1 C 0.3481(3) -0.0394(3) 0.5918(2) 0.0209(6) Uani 1 1 d .
H1 H 0.3759 -0.0464 0.5278 0.025 Uiso 1 1 calc R
C2 C 0.4222(3) -0.0730(3) 0.6775(2) 0.0199(5) Uani 1 1 d .
C3 C 0.5541(3) -0.1226(3) 0.7016(2) 0.0231(6) Uani 1 1 d .
H3 H 0.6130 -0.1400 0.6529 0.028 Uiso 1 1 calc R
C4 C 0.5928(3) -0.1441(3) 0.7962(2) 0.0251(6) Uani 1 1 d .
H4 H 0.6797 -0.1780 0.8134 0.030 Uiso 1 1 calc R
C5 C 0.5063(3) -0.1172(3) 0.8705(2) 0.0258(6) Uani 1 1 d .
H5 H 0.5364 -0.1346 0.9355 0.031 Uiso 1 1 calc R
C6 C 0.3810(3) -0.0668(3) 0.8507(2) 0.0223(6) Uani 1 1 d .
H6 H 0.3250 -0.0476 0.9012 0.027 Uiso 1 1 calc R
C7 C 0.3386(3) -0.0448(3) 0.7530(2) 0.0191(5) Uani 1 1 d .
N3 N -0.1269(2) 0.1305(2) 0.82614(17) 0.0175(4) Uani 1 1 d .
N4 N -0.1388(2) 0.1329(2) 0.92416(18) 0.0219(5) Uani 1 1 d .
H40 H -0.0739 0.1091 0.9686 0.026 Uiso 1 1 calc R
C8 C -0.2584(3) 0.1747(3) 0.9463(2) 0.0258(6) Uani 1 1 d .
H8 H -0.2867 0.1839 1.0103 0.031 Uiso 1 1 calc R
C9 C -0.3337(3) 0.2025(3) 0.8582(2) 0.0218(6) Uani 1 1 d .
C10 C -0.4681(3) 0.2467(3) 0.8305(3) 0.0273(6) Uani 1 1 d .
H10 H -0.5285 0.2637 0.8781 0.033 Uiso 1 1 calc R
C11 C -0.5075(3) 0.2638(3) 0.7338(3) 0.0277(6) Uani 1 1 d .
H11 H -0.5974 0.2923 0.7136 0.033 Uiso 1 1 calc R
C13 C -0.2885(3) 0.1954(3) 0.6859(2) 0.0211(6) Uani 1 1 d .
H13 H -0.2294 0.1789 0.6373 0.025 Uiso 1 1 calc R
C14 C -0.2472(3) 0.1749(2) 0.7844(2) 0.0188(5) Uani 1 1 d .
N5 N 0.1813(3) 0.6303(2) 0.6587(2) 0.0297(5) Uani 1 1 d .
H50 H 0.2117 0.6265 0.7235 0.036 Uiso 1 1 calc R
N6 N 0.0885(3) 0.7051(2) 0.6281(2) 0.0266(5) Uani 1 1 d .
H60 H 0.0480 0.7574 0.6709 0.032 Uiso 1 1 calc R
C15 C 0.0663(3) 0.6896(3) 0.5260(2) 0.0242(6) Uani 1 1 d .
H15 H 0.0062 0.7326 0.4871 0.029 Uiso 1 1 calc R
C16 C 0.1481(3) 0.5975(3) 0.4850(2) 0.0234(6) Uani 1 1 d .
C17 C 0.1655(3) 0.5387(3) 0.3830(3) 0.0313(7) Uani 1 1 d .
H17 H 0.1177 0.5610 0.3233 0.038 Uiso 1 1 calc R
C18 C 0.2536(4) 0.4484(3) 0.3732(3) 0.0399(8) Uani 1 1 d .
H18 H 0.2669 0.4067 0.3052 0.048 Uiso 1 1 calc R
C19 C 0.3250(4) 0.4158(3) 0.4615(3) 0.0455(9) Uani 1 1 d .
H19 H 0.3861 0.3531 0.4512 0.055 Uiso 1 1 calc R
C20 C 0.3104(3) 0.4705(3) 0.5614(3) 0.0390(8) Uani 1 1 d .
H20 H 0.3594 0.4476 0.6204 0.047 Uiso 1 1 calc R
C21 C 0.2189(3) 0.5625(3) 0.5719(2) 0.0263(6) Uani 1 1 d .
C12 C -0.4174(3) 0.2400(3) 0.6623(2) 0.0250(6) Uani 1 1 d .
H12 H -0.4472 0.2554 0.5964 0.030 Uiso 1 1 calc R

loop_
_atom_site_aniso_label
_atom_site_aniso_U_11
_atom_site_aniso_U_22
_atom_site_aniso_U_33
_atom_site_aniso_U_23
_atom_site_aniso_U_13
_atom_site_aniso_U_12
Os1 0.01325(6) 0.02208(6) 0.01417(6) 0.00868(4) 0.00356(4) 0.00685(4)
Cl4 0.0162(3) 0.0266(3) 0.0145(3) 0.0077(3) 0.0038(2) 0.0072(2)
Cl1 0.0199(3) 0.0263(3) 0.0308(4) 0.0165(3) 0.0097(3) 0.0083(3)
Cl2 0.0196(3) 0.0349(4) 0.0192(3) 0.0047(3) 0.0001(3) 0.0067(3)
Cl3 0.0214(3) 0.0264(3) 0.0197(3) 0.0135(3) 0.0082(2) 0.0100(3)
N1 0.0137(10) 0.0241(12) 0.0168(11) 0.0099(9) 0.0030(8) 0.0073(9)
N2 0.0169(10) 0.0281(13) 0.0153(11) 0.0103(10) 0.0056(9) 0.0066(9)
C1 0.0196(13) 0.0263(15) 0.0176(13) 0.0062(12) 0.0079(11) 0.0042(11)
C2 0.0183(12) 0.0205(14) 0.0197(14) 0.0040(11) 0.0061(10) 0.0034(10)
C3 0.0191(13) 0.0234(14) 0.0266(15) 0.0044(12) 0.0094(11) 0.0068(11)
C4 0.0175(13) 0.0265(15) 0.0296(16) 0.0067(13) 0.0041(11) 0.0089(11)
C5 0.0241(14) 0.0314(16) 0.0227(15) 0.0123(13) 0.0017(11) 0.0091(12)
C6 0.0206(13) 0.0286(15) 0.0201(14) 0.0101(12) 0.0063(11) 0.0075(11)
C7 0.0152(12) 0.0220(14) 0.0205(14) 0.0070(11) 0.0047(10) 0.0050(10)
N3 0.0182(10) 0.0220(12) 0.0148(11) 0.0081(9) 0.0053(9) 0.0072(9)
N4 0.0238(11) 0.0276(13) 0.0176(11) 0.0090(10) 0.0070(9) 0.0110(10)
C8 0.0334(15) 0.0279(15) 0.0248(15) 0.0108(13) 0.0185(12) 0.0127(12)
C9 0.0246(13) 0.0186(14) 0.0268(15) 0.0089(12) 0.0132(12) 0.0059(11)
C10 0.0265(14) 0.0219(15) 0.0412(18) 0.0118(13) 0.0196(13) 0.0098(12)
C11 0.0218(14) 0.0250(15) 0.0435(18) 0.0174(14) 0.0117(13) 0.0111(12)
C13 0.0186(12) 0.0238(14) 0.0231(14) 0.0111(12) 0.0059(11) 0.0034(11)
C14 0.0169(12) 0.0166(13) 0.0233(14) 0.0062(11) 0.0063(10) 0.0041(10)
N5 0.0306(13) 0.0302(14) 0.0288(14) 0.0118(11) 0.0061(11) 0.0058(11)
N6 0.0277(12) 0.0227(13) 0.0302(14) 0.0044(11) 0.0143(10) 0.0063(10)
C15 0.0222(13) 0.0204(14) 0.0321(16) 0.0101(12) 0.0087(12) 0.0050(11)
C16 0.0222(13) 0.0176(14) 0.0325(16) 0.0090(12) 0.0113(12) 0.0013(11)
C17 0.0349(16) 0.0258(16) 0.0347(17) 0.0086(14) 0.0170(14) 0.0001(13)
C18 0.0380(17) 0.0290(17) 0.051(2) 0.0022(16) 0.0251(16) 0.0025(14)
C19 0.0350(18) 0.0290(18) 0.070(3) 0.0058(18) 0.0194(18) 0.0129(14)
C20 0.0325(16) 0.0289(17) 0.055(2) 0.0149(16) 0.0057(15) 0.0113(14)
C21 0.0238(14) 0.0204(14) 0.0328(16) 0.0077(13) 0.0062(12) 0.0023(11)
C12 0.0213(13) 0.0268(15) 0.0307(16) 0.0164(13) 0.0046(12) 0.0051(11)

loop_
_atom_type_symbol
_atom_type_description
_atom_type_scat_dispersion_real
_atom_type_scat_dispersion_imag
_atom_type_scat_source
C C 0.0033 0.0016 'International Tables Vol C Tables 4.2.6.8 and 6.1.1.4'
H H 0.0000 0.0000 'International Tables Vol C Tables 4.2.6.8 and 6.1.1.4'
Cl Cl 0.1484 0.1585 'International Tables Vol C Tables 4.2.6.8 and 6.1.1.4'
N N 0.0061 0.0033 'International Tables Vol C Tables 4.2.6.8 and 6.1.1.4'
Os Os -1.2165 7.6030 'International Tables Vol C Tables 4.2.6.8 and 6.1.1.4'

loop_
_geom_angle_atom_site_label_1
_geom_angle_atom_site_label_2
_geom_angle_atom_site_label_3
_geom_angle
N3 Os1 N1 179.28(8)
N3 Os1 Cl2 87.56(6)
N1 Os1 Cl2 92.63(6)
N3 Os1 Cl1 91.36(6)
N1 Os1 Cl1 87.95(6)
Cl2 Os1 Cl1 90.87(3)
N3 Os1 Cl4 92.05(6)
N1 Os1 Cl4 87.79(6)
Cl2 Os1 Cl4 178.16(2)
Cl1 Os1 Cl4 90.93(2)
N3 Os1 Cl3 89.20(6)
N1 Os1 Cl3 91.49(6)
Cl2 Os1 Cl3 89.77(2)
Cl1 Os1 Cl3 179.16(2)
Cl4 Os1 Cl3 88.43(2)
N2 N1 C7 104.9(2)
N2 N1 Os1 120.65(15)
C7 N1 Os1 134.48(17)
C1 N2 N1 113.4(2)
C1 N2 H2 123.3
N1 N2 H2 123.3
N2 C1 C2 106.7(2)
N2 C1 H1 126.7
C2 C1 H1 126.7
C1 C2 C7 105.5(2)
C1 C2 C3 134.7(2)
C7 C2 C3 119.8(2)
C4 C3 C2 117.9(2)
C4 C3 H3 121.0
C2 C3 H3 121.0
C3 C4 C5 121.6(2)
C3 C4 H4 119.2
C5 C4 H4 119.2
C6 C5 C4 121.9(3)
C6 C5 H5 119.1
C4 C5 H5 119.1
C5 C6 C7 117.4(2)
C5 C6 H6 121.3
C7 C6 H6 121.3
N1 C7 C6 128.9(2)
N1 C7 C2 109.6(2)
C6 C7 C2 121.5(2)
N4 N3 C14 104.7(2)
N4 N3 Os1 121.23(16)
C14 N3 Os1 134.06(17)
C8 N4 N3 113.3(2)
C8 N4 H40 123.3
N3 N4 H40 123.3
N4 C8 C9 106.9(2)
N4 C8 H8 126.5
C9 C8 H8 126.5
C8 C9 C14 105.4(2)
C8 C9 C10 134.8(3)
C14 C9 C10 119.7(3)
C11 C10 C9 118.0(2)
C11 C10 H10 121.0
C9 C10 H10 121.0
C10 C11 C12 121.6(3)
C10 C11 H11 119.2
C12 C11 H11 119.2
C12 C13 C14 117.5(2)
C12 C13 H13 121.2
C14 C13 H13 121.2
N3 C14 C13 129.1(2)
N3 C14 C9 109.6(2)
C13 C14 C9 121.3(2)
C21 N5 N6 107.6(2)
C21 N5 H50 126.2
N6 N5 H50 126.2
C15 N6 N5 111.3(2)
C15 N6 H60 124.4
N5 N6 H60 124.4
N6 C15 C16 107.5(3)
N6 C15 H15 126.2
C16 C15 H15 126.2
C21 C16 C17 120.3(3)
C21 C16 C15 105.3(3)
C17 C16 C15 134.3(3)
C18 C17 C16 117.4(3)
C18 C17 H17 121.3
C16 C17 H17 121.3
C17 C18 C19 121.4(3)
C17 C18 H18 119.3
C19 C18 H18 119.3
C20 C19 C18 122.8(3)
C20 C19 H19 118.6
C18 C19 H19 118.6
C19 C20 C21 116.1(3)
C19 C20 H20 121.9
C21 C20 H20 121.9
N5 C21 C20 129.8(3)
N5 C21 C16 108.3(2)
C20 C21 C16 121.9(3)
C13 C12 C11 121.8(3)
C13 C12 H12 119.1
C11 C12 H12 119.1

loop_
_geom_bond_atom_site_label_1
_geom_bond_atom_site_label_2
_geom_bond_distance
Os1 N3 2.061(2)
Os1 N1 2.071(2)
Os1 Cl2 2.3666(7)
Os1 Cl1 2.3760(6)
Os1 Cl4 2.3883(6)
Os1 Cl3 2.3992(6)
N1 N2 1.357(3)
N1 C7 1.362(3)
N2 C1 1.334(3)
N2 H2 0.8800
C1 C2 1.392(4)
C1 H1 0.9500
C2 C7 1.419(4)
C2 C3 1.428(4)
C3 C4 1.356(4)
C3 H3 0.9500
C4 C5 1.426(4)
C4 H4 0.9500
C5 C6 1.370(4)
C5 H5 0.9500
C6 C7 1.402(4)
C6 H6 0.9500
N3 N4 1.359(3)
N3 C14 1.362(3)
N4 C8 1.331(3)
N4 H40 0.8800
C8 C9 1.387(4)
C8 H8 0.9500
C9 C14 1.421(4)
C9 C10 1.424(4)
C10 C11 1.361(4)
C10 H10 0.9500
C11 C12 1.420(4)
C11 H11 0.9500
C13 C12 1.372(4)
C13 C14 1.402(4)
C13 H13 0.9500
N5 C21 1.350(4)
N5 N6 1.350(3)
N5 H50 0.8800
N6 C15 1.316(4)
N6 H60 0.8800
C15 C16 1.409(4)
C15 H15 0.9500
C16 C21 1.404(4)
C16 C17 1.408(4)
C17 C18 1.366(4)
C17 H17 0.9500
C18 C19 1.406(5)
C18 H18 0.9500
C19 C20 1.365(5)
C19 H19 0.9500
C20 C21 1.404(4)
C20 H20 0.9500
C12 H12 0.9500

loop_
_geom_torsion_atom_site_label_1
_geom_torsion_atom_site_label_2
_geom_torsion_atom_site_label_3
_geom_torsion_atom_site_label_4
_geom_torsion
N3 Os1 N1 N2 -31(7)
Cl2 Os1 N1 N2 -135.77(18)
Cl1 Os1 N1 N2 -44.99(18)
Cl4 Os1 N1 N2 46.02(18)
Cl3 Os1 N1 N2 134.39(18)
N3 Os1 N1 C7 151(7)
Cl2 Os1 N1 C7 45.5(2)
Cl1 Os1 N1 C7 136.3(2)
Cl4 Os1 N1 C7 -132.7(2)
Cl3 Os1 N1 C7 -44.3(2)
C7 N1 N2 C1 -0.5(3)
Os1 N1 N2 C1 -179.58(18)
N1 N2 C1 C2 0.4(3)
N2 C1 C2 C7 -0.1(3)
N2 C1 C2 C3 -178.6(3)
C1 C2 C3 C4 -180.0(3)
C7 C2 C3 C4 1.6(4)
C2 C3 C4 C5 -0.7(4)
C3 C4 C5 C6 -0.8(5)
C4 C5 C6 C7 1.2(4)
N2 N1 C7 C6 -179.8(3)
Os1 N1 C7 C6 -0.9(4)
N2 N1 C7 C2 0.4(3)
Os1 N1 C7 C2 179.31(19)
C5 C6 C7 N1 -180.0(3)
C5 C6 C7 C2 -0.2(4)
C1 C2 C7 N1 -0.2(3)
C3 C2 C7 N1 178.6(2)
C1 C2 C7 C6 180.0(3)
C3 C2 C7 C6 -1.2(4)
N1 Os1 N3 N4 -148(7)
Cl2 Os1 N3 N4 -43.31(19)
Cl1 Os1 N3 N4 -134.12(19)
Cl4 Os1 N3 N4 134.89(19)
Cl3 Os1 N3 N4 46.49(19)
N1 Os1 N3 C14 33(7)
Cl2 Os1 N3 C14 137.6(2)
Cl1 Os1 N3 C14 46.7(2)
Cl4 Os1 N3 C14 -44.2(2)
Cl3 Os1 N3 C14 -132.6(2)
C14 N3 N4 C8 0.5(3)
Os1 N3 N4 C8 -178.90(19)
N3 N4 C8 C9 0.2(3)
N4 C8 C9 C14 -0.7(3)
N4 C8 C9 C10 178.2(3)
C8 C9 C10 C11 179.8(3)
C14 C9 C10 C11 -1.5(4)
C9 C10 C11 C12 -0.7(4)
N4 N3 C14 C13 178.3(3)
Os1 N3 C14 C13 -2.4(4)
N4 N3 C14 C9 -0.9(3)
Os1 N3 C14 C9 178.32(19)
C12 C13 C14 N3 179.3(3)
C12 C13 C14 C9 -1.5(4)
C8 C9 C14 N3 1.0(3)
C10 C9 C14 N3 -178.1(2)
C8 C9 C14 C13 -178.3(3)
C10 C9 C14 C13 2.6(4)
C21 N5 N6 C15 -0.8(3)
N5 N6 C15 C16 0.7(3)
N6 C15 C16 C21 -0.3(3)
N6 C15 C16 C17 177.7(3)
C21 C16 C17 C18 -0.4(4)
C15 C16 C17 C18 -178.1(3)
C16 C17 C18 C19 -0.4(4)
C17 C18 C19 C20 0.6(5)
C18 C19 C20 C21 0.0(5)
N6 N5 C21 C20 -179.0(3)
N6 N5 C21 C16 0.6(3)
C19 C20 C21 N5 178.7(3)
C19 C20 C21 C16 -0.9(4)
C17 C16 C21 N5 -178.5(2)
C15 C16 C21 N5 -0.2(3)
C17 C16 C21 C20 1.1(4)
C15 C16 C21 C20 179.4(3)
C14 C13 C12 C11 -0.7(4)
C10 C11 C12 C13 1.8(4)
